data_1536979
loop_
_publ_author_name
'Fischer, A.'

_publ_section_title
;
 Competitive coordination of the uranyl ion by perchlorate and water - the
 crystal structures of U O2 (Cl O4)2 * 3(H2 O) and U O2 (Cl O4)2 * 5(H2 O)
 and a redetermination of U O2 (Cl O4)2 * 7(H2 O)
;
_journal_name_full 'Zeitschrift fuer Anorganische und Allgemeine Chemie'
_journal_page_first 1012
_journal_page_last 1016
_journal_volume 629
_journal_year 2003
_chemical_formula_sum 'Cl2 H14 O17 U'
_chemical_name_systematic '((U O2) (H2 O)5) (Cl O4)2 (H2 O)2'
_space_group_IT_number 60
_symmetry_space_group_name_Hall '-P 2n 2ab'
_symmetry_space_group_name_H-M 'P b c n'
_cell_angle_alpha 90
_cell_angle_beta 90
_cell_angle_gamma 90
_cell_formula_units_Z 4
_cell_length_a 14.495
_cell_length_b 9.216
_cell_length_c 10.675
_cell_volume 1426.030
_citation_journal_id_ASTM ZAACAB
_cod_data_source_file Fischer_ZAACAB_2003_851.cif
_cod_data_source_block H14Cl2O17U1
_cod_original_cell_volume 1426.03
_cod_original_formula_sum 'H14 Cl2 O17 U1'
_cod_database_code 1536979

loop_
_symmetry_equiv_pos_as_xyz
x,y,z
-x+1/2,-y+1/2,z+1/2
x+1/2,-y+1/2,-z
-x,y,-z+1/2
-x,-y,-z
x-1/2,y-1/2,-z-1/2
-x-1/2,y-1/2,z
x,-y,z-1/2

loop_
_atom_site_label
_atom_site_type_symbol
_atom_site_fract_x
_atom_site_fract_y
_atom_site_fract_z
_atom_site_occupancy
_atom_site_U_iso_or_equiv
O6 O-2 0.0824 0.1384 0.0594 1 0.0
O9 O-2 0.251 0.2574 0.2486 1 0.0
O3 O-2 0.1333 0.5813 0.3669 1 0.0
O4 O-2 0 0.7651 0.25 1 0.0
O8 O-2 0.1169 -0.1008 0.0635 1 0.0
O1 O-2 -0.0707 0.5038 0.384 1 0.0
O7 O-2 0.233 0.065 0.04 1 0.0
O2 O-2 0.0769 0.2951 0.3353 1 0.0
Cl1 Cl+7 0.14106 0.0334 0.00976 1 0.0
O5 O-2 0.1306 0.0207 -0.1216 1 0.0
U1 U+6 0 0.50246 0.25 1 0.0
